data_2010045
loop_
_publ_author_name
'Leban, Ivan'
'Zupan\<ci\<c, Nata\<sa'
'Goli\<c, Ljubo'
'\<Sket, Boris'

_publ_section_title
;
 An octafluoronaphthalene:indene (1:2) adduct
;
_journal_issue 9
_journal_name_full 'Acta Crystallographica Section C'
_journal_page_first 1465
_journal_page_last 1467
_journal_paper_doi 10.1107/S0108270194002350
_journal_volume 50
_journal_year 1994
_chemical_formula_moiety 'C28 H16 F8'
_chemical_formula_sum 'C28 H16 F8'
_chemical_formula_weight 504.41
_chemical_melting_point 516.6(5)
_chemical_name_systematic
;
 ?
;
_space_group_IT_number 2
_symmetry_cell_setting triclinic
_symmetry_space_group_name_Hall '-P 1'
_symmetry_space_group_name_H-M 'P -1'
_audit_creation_method SHELXL-93
_cell_angle_alpha 83.160(10)
_cell_angle_beta 81.170(10)
_cell_angle_gamma 71.230(10)
_cell_formula_units_Z 2
_cell_length_a 7.5460(10)
_cell_length_b 9.6290(10)
_cell_length_c 15.876(2)
_cell_measurement_reflns_used 25
_cell_measurement_temperature 293(2)
_cell_measurement_theta_max 13
_cell_measurement_theta_min 10
_cell_volume 1076.3(2)
_computing_cell_refinement 'Enraf Nonius CAD4'
_computing_data_collection 'Enraf Nonius CAD4'
_computing_data_reduction
;
NRCVAX (Gabe, Le Page, Charland, Lee & White, 1989)
;
_computing_molecular_graphics 'ORTEP (Johnson, 1965)'
_computing_publication_material 'SHELXL93 (Sheldrick, 1993)'
_computing_structure_refinement 'SHELXL93 (Sheldrick, 1993)'
_computing_structure_solution 'SHELXS86 (Sheldrick, 1985)'
_diffrn_ambient_temperature 293(2)
_diffrn_measurement_device 'Enraf Nonius CAD-4 diffractometer'
_diffrn_measurement_method 'variable rate \w/2\q scans'
_diffrn_radiation_monochromator graphite
_diffrn_radiation_source 'fine-focus sealed tube'
_diffrn_radiation_type MoK\a
_diffrn_radiation_wavelength 0.70930
_diffrn_reflns_av_R_equivalents 0.0224
_diffrn_reflns_av_sigmaI/netI 0.0304
_diffrn_reflns_limit_h_max 9
_diffrn_reflns_limit_h_min -9
_diffrn_reflns_limit_k_max 12
_diffrn_reflns_limit_k_min -12
_diffrn_reflns_limit_l_max 20
_diffrn_reflns_limit_l_min -20
_diffrn_reflns_number 11972
_diffrn_reflns_theta_max 27.97
_diffrn_reflns_theta_min 1.30
_diffrn_standards_decay_% 1.2
_diffrn_standards_interval_count 500
_diffrn_standards_interval_time 180
_diffrn_standards_number 3
_exptl_absorpt_coefficient_mu 0.138
_exptl_crystal_colour Colourless
_exptl_crystal_density_diffrn 1.556
_exptl_crystal_description 'Transparent prisms'
_exptl_crystal_F_000 512
_exptl_crystal_size_max 0.62
_exptl_crystal_size_mid 0.54
_exptl_crystal_size_min 0.08
_refine_diff_density_max 0.283
_refine_diff_density_min -0.231
_refine_ls_extinction_coef 0.014(3)
_refine_ls_extinction_method 'SHELXL93 (Sheldrick, 1993)'
_refine_ls_goodness_of_fit_all 1.013
_refine_ls_goodness_of_fit_obs 1.110
_refine_ls_hydrogen_treatment refU
_refine_ls_matrix_type full
_refine_ls_number_parameters 342
_refine_ls_number_reflns 5166
_refine_ls_number_restraints 0
_refine_ls_restrained_S_all 1.013
_refine_ls_restrained_S_obs 1.110
_refine_ls_R_factor_all 0.0797
_refine_ls_R_factor_obs 0.0401
_refine_ls_shift/esd_max -0.060
_refine_ls_shift/esd_mean 0.007
_refine_ls_structure_factor_coef Fsqd
_refine_ls_weighting_scheme
;calc w = 1/[\s^2^(F~o~^2^)+(0.0711P)^2^+0.1142P]
where P = (F~o~^2^+2F~c~^2^)/3
;
_refine_ls_wR_factor_all 0.1255
_refine_ls_wR_factor_obs 0.1055
_reflns_number_observed 3165
_reflns_number_total 5166
_reflns_observed_criterion >2\s(I)
_cod_data_source_file ka1075.cif
_cod_data_source_block sket
_cod_depositor_comments
;
The following automatic conversions were performed:
'_symmetry_cell_setting' value 'Triclinic' changed to 'triclinic'
according to '/home/saulius/struct/CIF-dictionaries/cif_core.dic'
dictionary named 'cif_core.dic' version 2.4.1 from 2010-06-29.

Automatic conversion script
Id: cif_fix_enum 1527 2010-12-29 10:47:43Z saulius 

The following automatic conversions were performed:

'_chemical_melting_point' value '243-244 \%' was changed to
'516.6(5)' - it was converted from degrees Celsius(C) to Kelvins(K),
the average value was taken and precision was estimated.

Automatic conversion script
Id: cif_fix_values 1646 2011-03-28 12:23:43Z adriana 

The following automatic conversions were performed:

'_chemical_melting_point' value '243-244 \%' was changed to
'516.6(5)' - it was converted from degrees Celsius(C) to Kelvins(K),
the average value was taken and precision was
estimated.

'_symmetry_cell_setting' value 'Triclinic' changed to
'triclinic' according to
/home/saulius/struct/CIF-dictionaries/cif_core.dic dictionary named
'cif_core.dic' version 2.4.1 from 2010-06-29.

Automatic conversion script
Id: cif_fix_values 1715 2011-07-08 13:25:40Z adriana 
;
_cod_database_code 2010045

loop_
_symmetry_equiv_pos_as_xyz
'x, y, z'
'-x, -y, -z'

loop_
_atom_site_aniso_label
_atom_site_aniso_U_11
_atom_site_aniso_U_22
_atom_site_aniso_U_33
_atom_site_aniso_U_12
_atom_site_aniso_U_13
_atom_site_aniso_U_23
F1 0.0504(6) 0.0441(6) 0.0554(6) -0.0083(5) 0.0007(5) -0.0014(5)
F2 0.0587(6) 0.0387(5) 0.0482(5) -0.0261(5) -0.0093(5) -0.0037(4)
F4 0.0499(6) 0.0739(8) 0.0511(6) -0.0231(6) -0.0162(5) -0.0115(5)
F5 0.0417(6) 0.0769(8) 0.0804(8) -0.0047(6) -0.0082(6) -0.0026(7)
F6 0.0770(9) 0.0702(8) 0.0812(9) -0.0004(7) 0.0092(7) -0.0306(7)
F7 0.0978(10) 0.0681(8) 0.0490(6) -0.0320(7) -0.0060(6) -0.0253(6)
F9 0.0775(8) 0.0764(8) 0.0614(7) -0.0519(7) -0.0143(6) -0.0091(6)
F10 0.0434(6) 0.1029(10) 0.0607(7) -0.0372(6) -0.0126(5) 0.0053(6)
C1 0.0405(9) 0.0407(9) 0.0397(8) -0.0129(7) -0.0029(7) -0.0012(7)
C2 0.0427(9) 0.0343(8) 0.0341(7) -0.0183(7) -0.0060(6) -0.0029(6)
C3 0.0392(8) 0.0376(8) 0.0336(7) -0.0193(7) -0.0030(6) -0.0017(6)
C4 0.0426(9) 0.0485(9) 0.0371(8) -0.0203(8) -0.0053(7) -0.0036(7)
C5 0.0412(10) 0.0497(10) 0.0524(10) -0.0131(8) -0.0020(8) 0.0014(8)
C6 0.0555(11) 0.0462(10) 0.0509(10) -0.0114(9) 0.0072(9) -0.0124(8)
C7 0.0660(12) 0.0475(10) 0.0380(9) -0.0248(9) -0.0010(8) -0.0114(7)
C8 0.0486(9) 0.0415(9) 0.0334(8) -0.0218(8) -0.0046(7) -0.0025(7)
C9 0.0553(11) 0.0553(10) 0.0379(8) -0.0321(9) -0.0102(8) -0.0038(8)
C10 0.0346(9) 0.0615(11) 0.0437(9) -0.0218(8) -0.0108(7) 0.0035(8)
C11 0.0486(11) 0.0599(11) 0.0430(9) -0.0230(9) 0.0034(8) -0.0025(8)
C12 0.0492(10) 0.0446(9) 0.0384(8) -0.0226(8) -0.0025(7) -0.0024(7)
C13 0.0467(9) 0.0347(8) 0.0333(8) -0.0141(7) -0.0033(7) -0.0021(6)
C14 0.0530(10) 0.0371(8) 0.0339(8) -0.0147(8) -0.0043(7) -0.0013(6)
C15 0.0643(13) 0.0532(11) 0.0437(9) -0.0186(10) -0.0116(9) -0.0078(8)
C16 0.091(2) 0.0627(13) 0.0540(11) -0.0232(12) -0.0159(11) -0.0196(10)
C17 0.094(2) 0.0572(12) 0.0464(11) -0.0086(12) -0.0036(11) -0.0188(10)
C18 0.0639(14) 0.0596(12) 0.0454(10) -0.0058(10) 0.0058(9) -0.0082(9)
C19 0.0541(11) 0.0443(9) 0.0363(8) -0.0148(8) 0.0004(7) -0.0016(7)
C21 0.0780(15) 0.0694(13) 0.0330(9) -0.0252(12) -0.0019(9) 0.0032(9)
C22 0.0634(12) 0.0769(14) 0.0359(9) -0.0319(11) -0.0182(8) 0.0030(9)
C23 0.0423(10) 0.0640(12) 0.0430(9) -0.0151(9) -0.0146(8) 0.0090(8)
C24 0.0448(10) 0.0477(10) 0.0384(8) -0.0107(8) -0.0093(7) 0.0126(7)
C25 0.0586(12) 0.0461(10) 0.0496(10) -0.0106(9) -0.0037(9) 0.0090(8)
C26 0.079(2) 0.0542(12) 0.0601(12) -0.0307(11) -0.0144(11) 0.0131(10)
C27 0.0619(14) 0.0730(15) 0.0749(14) -0.0345(12) -0.0111(11) 0.0169(12)
C28 0.0536(12) 0.0700(14) 0.0611(12) -0.0197(11) 0.0055(10) 0.0094(11)
C29 0.0534(11) 0.0547(11) 0.0387(9) -0.0164(9) -0.0048(8) 0.0107(8)

loop_
_atom_site_label
_atom_site_fract_x
_atom_site_fract_y
_atom_site_fract_z
_atom_site_U_iso_or_equiv
_atom_site_thermal_displace_type
_atom_site_calc_flag
_atom_site_refinement_flags
_atom_site_occupancy
_atom_site_disorder_group
_atom_site_type_symbol
F1 0.75049(15) 0.10821(11) 0.67969(7) 0.0525(3) Uani d . 1 . F
F2 0.38010(14) 0.18913(10) 0.67246(6) 0.0456(3) Uani d . 1 . F
F4 0.09840(15) 0.44915(13) 0.63055(7) 0.0557(3) Uani d . 1 . F
F5 -0.1566(2) 0.66943(15) 0.71277(9) 0.0698(4) Uani d . 1 . F
F6 -0.0771(2) 0.75598(15) 0.85601(9) 0.0815(4) Uani d . 1 . F
F7 0.2544(2) 0.62527(14) 0.91328(7) 0.0687(4) Uani d . 1 . F
F9 0.6177(2) 0.52155(14) 0.83326(7) 0.0640(3) Uani d . 1 . F
F10 0.8708(2) 0.2871(2) 0.77937(7) 0.0657(3) Uani d . 1 . F
C1 0.6591(2) 0.2544(2) 0.69662(11) 0.0406(4) Uani d . 1 . C
C2 0.4540(2) 0.3023(2) 0.67439(10) 0.0353(3) Uani d . 1 . C
C3 0.3165(2) 0.4179(2) 0.72845(9) 0.0353(3) Uani d . 1 . C
C4 0.1408(2) 0.4882(2) 0.70138(10) 0.0412(4) Uani d . 1 . C
C5 0.0081(3) 0.6012(2) 0.74264(12) 0.0489(4) Uani d . 1 . C
C6 0.0496(3) 0.6456(2) 0.81436(12) 0.0527(5) Uani d . 1 . C
C7 0.2204(3) 0.5778(2) 0.84300(11) 0.0487(4) Uani d . 1 . C
C8 0.3583(2) 0.4647(2) 0.80093(10) 0.0393(4) Uani d . 1 . C
C9 0.5484(3) 0.4038(2) 0.83298(11) 0.0454(4) Uani d . 1 . C
C10 0.6899(2) 0.2749(2) 0.78478(11) 0.0449(4) Uani d . 1 . C
C11 0.8698(3) 0.2925(2) 0.55299(11) 0.0501(4) Uani d . 1 . C
H1 0.9211(3) 0.3669(2) 0.52211(11) 0.068(6) Uiso calc R 1 . H
H2 0.9697(3) 0.2164(2) 0.57880(11) 0.053(6) Uiso calc R 1 . H
C12 0.7054(2) 0.3601(2) 0.62095(10) 0.0425(4) Uani d . 1 . C
H3 0.7069(2) 0.4539(2) 0.63855(10) 0.045(5) Uiso calc R 1 . H
C13 0.5191(2) 0.3695(2) 0.58656(10) 0.0381(4) Uani d . 1 . C
H4 0.4406(2) 0.4695(2) 0.57102(10) 0.037(4) Uiso calc R 1 . H
C14 0.5854(3) 0.2696(2) 0.51427(10) 0.0414(4) Uani d . 1 . C
C15 0.4768(3) 0.2228(2) 0.46743(12) 0.0527(5) Uani d . 1 . C
H5 0.3464(3) 0.2503(2) 0.48048(12) 0.062(6) Uiso calc R 1 . H
C16 0.5663(4) 0.1349(3) 0.40117(14) 0.0672(6) Uani d . 1 . C
H6 0.4953(4) 0.1027(3) 0.36938(14) 0.072(7) Uiso calc R 1 . H
C17 0.7595(4) 0.0942(3) 0.38158(13) 0.0689(6) Uani d . 1 . C
H7 0.8173(4) 0.0351(3) 0.33665(13) 0.085(8) Uiso calc R 1 . H
C18 0.8678(3) 0.1401(2) 0.42773(12) 0.0605(5) Uani d . 1 . C
H8 0.9982(3) 0.1120(2) 0.41423(12) 0.070(7) Uiso calc R 1 . H
C19 0.7807(3) 0.2288(2) 0.49475(11) 0.0458(4) Uani d . 1 . C
C21 0.3882(3) 0.2798(3) 0.96921(11) 0.0607(5) Uani d . 1 . C
H9 0.4085(3) 0.2484(3) 1.02827(11) 0.081(7) Uiso calc R 1 . H
H10 0.2819(3) 0.3691(3) 0.96752(11) 0.061(6) Uiso calc R 1 . H
C22 0.5648(3) 0.3034(2) 0.91714(11) 0.0555(5) Uani d . 1 . C
H11 0.6498(3) 0.3206(2) 0.95275(11) 0.077(7) Uiso calc R 1 . H
C23 0.6615(3) 0.1687(2) 0.86284(11) 0.0502(5) Uani d . 1 . C
H12 0.7794(3) 0.1031(2) 0.88213(11) 0.054(5) Uiso calc R 1 . H
C24 0.5101(3) 0.0968(2) 0.86700(11) 0.0454(4) Uani d . 1 . C
C25 0.5116(3) -0.0206(2) 0.82386(12) 0.0542(5) Uani d . 1 . C
H13 0.6148(3) -0.0638(2) 0.78502(12) 0.056(6) Uiso calc R 1 . H
C26 0.3581(3) -0.0729(2) 0.83912(14) 0.0630(6) Uani d . 1 . C
H14 0.3582(3) -0.1521(2) 0.81079(14) 0.073(7) Uiso calc R 1 . H
C27 0.2047(3) -0.0074(3) 0.8965(2) 0.0683(6) Uani d . 1 . C
H15 0.1016(3) -0.0426(3) 0.9061(2) 0.083(8) Uiso calc R 1 . H
C28 0.2023(3) 0.1094(3) 0.93984(14) 0.0640(6) Uani d . 1 . C
H16 0.0982(3) 0.1530(3) 0.97813(14) 0.072(7) Uiso calc R 1 . H
C29 0.3564(3) 0.1608(2) 0.92563(11) 0.0503(5) Uani d . 1 . C

loop_
_atom_type_symbol
_atom_type_description
_atom_type_scat_dispersion_real
_atom_type_scat_dispersion_imag
_atom_type_scat_source
F F 0.0171 0.0103 'International Tables Vol C Tables 4.2.6.8 and 6.1.1.4'
C C 0.0033 0.0016 'International Tables Vol C Tables 4.2.6.8 and 6.1.1.4'
H H 0.0000 0.0000 'International Tables Vol C Tables 4.2.6.8 and 6.1.1.4'

loop_
_geom_angle_atom_site_label_1
_geom_angle_atom_site_label_2
_geom_angle_atom_site_label_3
_geom_angle
_geom_angle_publ_flag
F1 C1 C10 108.37(14) yes
F1 C1 C2 110.25(13) yes
C10 C1 C2 118.35(14) yes
F1 C1 C12 110.98(13) yes
C10 C1 C12 118.97(14) yes
C2 C1 C12 88.71(12) yes
F2 C2 C3 109.14(13) yes
F2 C2 C13 115.87(12) yes
C3 C2 C13 111.65(13) yes
F2 C2 C1 115.31(13) yes
C3 C2 C1 114.32(13) yes
C13 C2 C1 89.57(12) yes
C4 C3 C8 118.2(2) yes
C4 C3 C2 117.53(14) yes
C8 C3 C2 124.19(15) yes
F4 C4 C5 117.5(2) yes
F4 C4 C3 119.69(15) yes
C5 C4 C3 122.7(2) yes
F5 C5 C4 120.9(2) yes
F5 C5 C6 120.4(2) yes
C4 C5 C6 118.7(2) yes
F6 C6 C7 119.9(2) yes
F6 C6 C5 120.1(2) yes
C7 C6 C5 119.9(2) yes
F7 C7 C6 117.7(2) yes
F7 C7 C8 120.2(2) yes
C6 C7 C8 122.1(2) yes
C7 C8 C3 118.3(2) yes
C7 C8 C9 118.61(15) yes
C3 C8 C9 123.0(2) yes
F9 C9 C8 107.25(15) yes
F9 C9 C10 112.84(14) yes
C8 C9 C10 115.11(13) yes
F9 C9 C22 113.34(13) yes
C8 C9 C22 118.25(15) yes
C10 C9 C22 89.47(14) yes
F10 C10 C1 107.32(14) yes
F10 C10 C23 108.54(14) yes
C1 C10 C23 122.7(2) yes
F10 C10 C9 108.94(14) yes
C1 C10 C9 118.80(14) yes
C23 C10 C9 89.15(13) yes
C19 C11 C12 103.59(14) yes
C11 C12 C1 116.79(15) yes
C11 C12 C13 107.59(14) yes
C1 C12 C13 88.97(12) yes
C14 C13 C2 116.91(13) yes
C14 C13 C12 103.34(14) yes
C2 C13 C12 88.73(12) yes
C15 C14 C19 120.7(2) yes
C15 C14 C13 128.1(2) yes
C19 C14 C13 111.17(15) yes
C16 C15 C14 118.7(2) yes
C17 C16 C15 120.8(2) yes
C18 C17 C16 120.8(2) yes
C17 C18 C19 119.5(2) yes
C18 C19 C14 119.5(2) yes
C18 C19 C11 128.6(2) yes
C14 C19 C11 111.83(15) yes
C29 C21 C22 103.4(2) yes
C21 C22 C9 119.9(2) yes
C21 C22 C23 107.8(2) yes
C9 C22 C23 88.56(13) yes
C24 C23 C10 119.04(14) yes
C24 C23 C22 103.3(2) yes
C10 C23 C22 89.24(14) yes
C25 C24 C29 120.4(2) yes
C25 C24 C23 128.7(2) yes
C29 C24 C23 110.8(2) yes
C26 C25 C24 119.4(2) yes
C27 C26 C25 119.9(2) yes
C28 C27 C26 121.0(2) yes
C27 C28 C29 119.2(2) yes
C28 C29 C24 120.0(2) yes
C28 C29 C21 128.0(2) yes
C24 C29 C21 111.9(2) yes

loop_
_geom_bond_atom_site_label_1
_geom_bond_atom_site_label_2
_geom_bond_site_symmetry_2
_geom_bond_distance
_geom_bond_publ_flag
F1 C1 . 1.392(2) yes
F2 C2 . 1.379(2) yes
F4 C4 . 1.341(2) yes
F5 C5 . 1.335(2) yes
F6 C6 . 1.342(2) yes
F7 C7 . 1.344(2) yes
F9 C9 . 1.394(2) yes
F10 C10 . 1.396(2) yes
C1 C10 . 1.499(2) yes
C1 C2 . 1.550(2) yes
C1 C12 . 1.552(2) yes
C2 C3 . 1.505(2) yes
C2 C13 . 1.544(2) yes
C3 C4 . 1.389(2) yes
C3 C8 . 1.397(2) yes
C4 C5 . 1.372(3) yes
C5 C6 . 1.374(3) yes
C6 C7 . 1.365(3) yes
C7 C8 . 1.395(3) yes
C8 C9 . 1.508(2) yes
C9 C10 . 1.545(3) yes
C9 C22 . 1.549(2) yes
C10 C23 . 1.544(2) yes
C11 C19 . 1.508(3) yes
C11 C12 . 1.537(2) yes
C12 C13 . 1.557(2) yes
C13 C14 . 1.507(2) yes
C14 C15 . 1.390(3) yes
C14 C19 . 1.392(3) yes
C15 C16 . 1.381(3) yes
C16 C17 . 1.377(3) yes
C17 C18 . 1.376(3) yes
C18 C19 . 1.391(3) yes
C21 C29 . 1.506(3) yes
C21 C22 . 1.523(3) yes
C22 C23 . 1.556(3) yes
C23 C24 . 1.505(3) yes
C24 C25 . 1.386(3) yes
C24 C29 . 1.391(3) yes
C25 C26 . 1.383(3) yes
C26 C27 . 1.383(3) yes
C27 C28 . 1.380(3) yes
C28 C29 . 1.383(3) yes

loop_
_geom_torsion_atom_site_label_1
_geom_torsion_atom_site_label_2
_geom_torsion_atom_site_label_3
_geom_torsion_atom_site_label_4
_geom_torsion
F1 C1 C2 F2 21.9(2)
C10 C1 C2 F2 -103.6(2)
C12 C1 C2 F2 133.79(13)
F1 C1 C2 C3 149.57(13)
C10 C1 C2 C3 24.1(2)
C12 C1 C2 C3 -98.50(14)
F1 C1 C2 C13 -96.76(13)
C10 C1 C2 C13 137.7(2)
C12 C1 C2 C13 15.16(12)
F2 C2 C3 C4 -62.3(2)
C13 C2 C3 C4 67.1(2)
C1 C2 C3 C4 166.87(14)
F2 C2 C3 C8 121.6(2)
C13 C2 C3 C8 -109.0(2)
C1 C2 C3 C8 -9.2(2)
C8 C3 C4 F4 177.95(14)
C2 C3 C4 F4 1.6(2)
C8 C3 C4 C5 0.2(2)
C2 C3 C4 C5 -176.1(2)
F4 C4 C5 F5 -0.2(3)
C3 C4 C5 F5 177.5(2)
F4 C4 C5 C6 -178.6(2)
C3 C4 C5 C6 -0.8(3)
F5 C5 C6 F6 1.4(3)
C4 C5 C6 F6 179.8(2)
F5 C5 C6 C7 -178.2(2)
C4 C5 C6 C7 0.2(3)
F6 C6 C7 F7 0.3(3)
C5 C6 C7 F7 179.9(2)
F6 C6 C7 C8 -178.6(2)
C5 C6 C7 C8 1.0(3)
F7 C7 C8 C3 179.56(15)
C6 C7 C8 C3 -1.6(3)
F7 C7 C8 C9 -3.5(2)
C6 C7 C8 C9 175.4(2)
C4 C3 C8 C7 1.0(2)
C2 C3 C8 C7 177.07(15)
C4 C3 C8 C9 -175.8(2)
C2 C3 C8 C9 0.2(2)
C7 C8 C9 F9 -55.8(2)
C3 C8 C9 F9 121.1(2)
C7 C8 C9 C10 177.78(15)
C3 C8 C9 C10 -5.4(2)
C7 C8 C9 C22 73.9(2)
C3 C8 C9 C22 -109.3(2)
F1 C1 C10 F10 79.0(2)
C2 C1 C10 F10 -154.55(14)
C12 C1 C10 F10 -48.9(2)
F1 C1 C10 C23 -47.5(2)
C2 C1 C10 C23 78.9(2)
C12 C1 C10 C23 -175.5(2)
F1 C1 C10 C9 -156.94(14)
C2 C1 C10 C9 -30.5(2)
C12 C1 C10 C9 75.1(2)
F9 C9 C10 F10 20.2(2)
C8 C9 C10 F10 143.74(14)
C22 C9 C10 F10 -95.03(14)
F9 C9 C10 C1 -103.0(2)
C8 C9 C10 C1 20.5(2)
C22 C9 C10 C1 141.8(2)
F9 C9 C10 C23 129.52(14)
C8 C9 C10 C23 -106.9(2)
C22 C9 C10 C23 14.30(13)
C19 C11 C12 C1 83.3(2)
C19 C11 C12 C13 -14.6(2)
F1 C1 C12 C11 -13.0(2)
C10 C1 C12 C11 113.7(2)
C2 C1 C12 C11 -124.3(2)
F1 C1 C12 C13 96.19(14)
C10 C1 C12 C13 -137.1(2)
C2 C1 C12 C13 -15.03(12)
F2 C2 C13 C14 -28.9(2)
C3 C2 C13 C14 -154.68(14)
C1 C2 C13 C14 89.2(2)
F2 C2 C13 C12 -133.24(14)
C3 C2 C13 C12 100.99(14)
C1 C2 C13 C12 -15.11(12)
C11 C12 C13 C14 15.6(2)
C1 C12 C13 C14 -102.30(13)
C11 C12 C13 C2 132.94(14)
C1 C12 C13 C2 15.09(12)
C2 C13 C14 C15 76.1(2)
C12 C13 C14 C15 171.6(2)
C2 C13 C14 C19 -106.2(2)
C12 C13 C14 C19 -10.7(2)
C19 C14 C15 C16 0.1(3)
C13 C14 C15 C16 177.6(2)
C14 C15 C16 C17 -0.1(3)
C15 C16 C17 C18 0.1(4)
C16 C17 C18 C19 -0.2(3)
C17 C18 C19 C14 0.2(3)
C17 C18 C19 C11 -179.5(2)
C15 C14 C19 C18 -0.1(3)
C13 C14 C19 C18 -178.0(2)
C15 C14 C19 C11 179.6(2)
C13 C14 C19 C11 1.7(2)
C12 C11 C19 C18 -172.0(2)
C12 C11 C19 C14 8.3(2)
C29 C21 C22 C9 82.6(2)
C29 C21 C22 C23 -16.2(2)
F9 C9 C22 C21 121.3(2)
C8 C9 C22 C21 -5.5(3)
C10 C9 C22 C21 -123.9(2)
F9 C9 C22 C23 -129.0(2)
C8 C9 C22 C23 104.3(2)
C10 C9 C22 C23 -14.19(13)
F10 C10 C23 C24 -159.7(2)
C1 C10 C23 C24 -33.6(3)
C9 C10 C23 C24 90.6(2)
F10 C10 C23 C22 95.5(2)
C1 C10 C23 C22 -138.5(2)
C9 C10 C23 C22 -14.24(13)
C21 C22 C23 C24 15.5(2)
C9 C22 C23 C24 -105.52(14)
C21 C22 C23 C10 135.22(15)
C9 C22 C23 C10 14.20(13)
C10 C23 C24 C25 76.9(2)
C22 C23 C24 C25 173.6(2)
C10 C23 C24 C29 -105.4(2)
C22 C23 C24 C29 -8.7(2)
C29 C24 C25 C26 0.5(3)
C23 C24 C25 C26 178.0(2)
C24 C25 C26 C27 0.4(3)
C25 C26 C27 C28 -0.6(3)
C26 C27 C28 C29 -0.3(3)
C27 C28 C29 C24 1.2(3)
C27 C28 C29 C21 -176.2(2)
C25 C24 C29 C28 -1.4(3)
C23 C24 C29 C28 -179.3(2)
C25 C24 C29 C21 176.4(2)
C23 C24 C29 C21 -1.5(2)
C22 C21 C29 C28 -171.2(2)
C22 C21 C29 C24 11.2(2)
